data_7240012
loop_
_publ_author_name
'Yong-Sheng, Shi'
'Liu, Dong'
'Fu, Lianshe'
'Li, Yuehua'
'Dong, Gui-Ying'

_publ_section_title
;
 Five water-stable luminescent CdII-based metal-organic frameworks as
 sensors for highly sensitive and selective detection of acetylacetone,
 Fe3+ and Cr2O72- ions
;
_journal_name_full CrystEngComm
_journal_paper_doi 10.1039/D0CE00140F
_journal_year 2020
_chemical_formula_moiety 'C38 H30 Cd Cl2 N6 O4'
_chemical_formula_sum 'C38 H36.7 Cd Cl2 N6 O6.85'
_chemical_formula_weight 870.33
_space_group_crystal_system triclinic
_space_group_IT_number 2
_space_group_name_Hall '-P 1'
_space_group_name_H-M_alt 'P -1'
_atom_sites_solution_hydrogens geom
_atom_sites_solution_primary dual
_audit_creation_date 2019-12-23
_audit_creation_method
;
Olex2 1.2-beta
(compiled 2018.05.29 svn.r3508 for OlexSys, GUI svn.r5506)
;
_audit_update_record
;
2020-01-12 deposited with the CCDC.	2020-03-02 downloaded from the CCDC.
;
_cell_angle_alpha 91.228(4)
_cell_angle_beta 101.525(4)
_cell_angle_gamma 90.458(4)
_cell_formula_units_Z 2
_cell_length_a 9.6284(6)
_cell_length_b 10.2786(4)
_cell_length_c 18.7313(9)
_cell_measurement_reflns_used 6125
_cell_measurement_temperature 293(2)
_cell_measurement_theta_max 21.63
_cell_measurement_theta_min 2.35
_cell_volume 1815.83(16)
_computing_molecular_graphics 'Olex2 (Dolomanov et al., 2009)'
_computing_publication_material 'Olex2 (Dolomanov et al., 2009)'
_computing_structure_refinement 'ShelXL (Sheldrick, 2015)'
_computing_structure_solution 'ShelXT (Sheldrick, 2015)'
_diffrn_ambient_temperature 293(2)
_diffrn_measured_fraction_theta_full 0.994
_diffrn_measured_fraction_theta_max 0.862
_diffrn_measurement_device_type 'multiwire proportional'
_diffrn_measurement_method 'phi and omega scans'
_diffrn_radiation_monochromator graphite
_diffrn_radiation_type MoK\a
_diffrn_radiation_wavelength 0.71073
_diffrn_reflns_av_R_equivalents 0.0763
_diffrn_reflns_av_unetI/netI 0.0670
_diffrn_reflns_Laue_measured_fraction_full 0.906
_diffrn_reflns_Laue_measured_fraction_max 0.862
_diffrn_reflns_limit_h_max 13
_diffrn_reflns_limit_h_min -13
_diffrn_reflns_limit_k_max 14
_diffrn_reflns_limit_k_min -14
_diffrn_reflns_limit_l_max 26
_diffrn_reflns_limit_l_min -26
_diffrn_reflns_number 42308
_diffrn_reflns_point_group_measured_fraction_full 0.906
_diffrn_reflns_point_group_measured_fraction_max 0.862
_diffrn_reflns_theta_full 25.242
_diffrn_reflns_theta_max 31.032
_diffrn_reflns_theta_min 2.618
_exptl_absorpt_coefficient_mu 0.805
_exptl_absorpt_correction_type none
_exptl_crystal_colour colourless
_exptl_crystal_density_diffrn 1.564
_exptl_crystal_description block
_exptl_crystal_F_000 870
_refine_diff_density_max 2.311
_refine_diff_density_min -0.977
_refine_diff_density_rms 0.163
_refine_ls_extinction_method none
_refine_ls_goodness_of_fit_ref 1.036
_refine_ls_hydrogen_treatment constr
_refine_ls_matrix_type full
_refine_ls_number_parameters 460
_refine_ls_number_reflns 9988
_refine_ls_number_restraints 0
_refine_ls_restrained_S_all 1.036
_refine_ls_R_factor_all 0.0997
_refine_ls_R_factor_gt 0.0735
_refine_ls_shift/su_max 0.001
_refine_ls_shift/su_mean 0.000
_refine_ls_structure_factor_coef Fsqd
_refine_ls_weighting_details 'w=1/[\s^2^(Fo^2^)+(0.1239P)^2^+1.9640P] where P=(Fo^2^+2Fc^2^)/3'
_refine_ls_weighting_scheme calc
_refine_ls_wR_factor_gt 0.1846
_refine_ls_wR_factor_ref 0.2002
_reflns_Friedel_coverage 0.000
_reflns_number_gt 7527
_reflns_number_total 9988
_reflns_threshold_expression 'I > 2\s(I)'
_cod_data_source_file d0ce00140f2.cif
_cod_data_source_block 4
_cod_database_code 7240012
_shelx_shelxl_version_number 2018/3
_shelx_space_group_comment
;
The symmetry employed for this shelxl refinement is uniquely defined
by the following loop, which should always be used as a source of
symmetry information in preference to the above space-group names.
They are only intended as comments.
;
_olex2_refinement_description
;
1. Fixed Uiso
 At 1.2 times of:
  All C(H) groups, All C(H,H) groups
2.a Secondary CH2 refined with riding coordinates:
 C10(H10A,H10B), C26(H26A,H26B), C21(H21A,H21B), C23(H23A,H23B), C24(H24A,
 H24B), C22(H22A,H22B)
2.b Aromatic/amide H refined with riding coordinates:
 C7(H7), C15(H15), C28(H28), C12(H12), C13(H13), C29(H29), C3(H3), C36(H36),
 C14(H14), C20(H20), C33(H33), C34(H34), C35(H35), C31(H31), C17(H17), C30(H30),
  C18(H18), C19(H19)
;
_olex2_submission_special_instructions 'No special instructions were received'

loop_
_space_group_symop_operation_xyz
'x, y, z'
'-x, -y, -z'

loop_
_atom_site_label
_atom_site_type_symbol
_atom_site_fract_x
_atom_site_fract_y
_atom_site_fract_z
_atom_site_U_iso_or_equiv
_atom_site_adp_type
_atom_site_occupancy
_atom_site_site_symmetry_order
_atom_site_calc_flag
_atom_site_refinement_flags_posn
_atom_site_refinement_flags_adp
_atom_site_refinement_flags_occupancy
_atom_site_disorder_assembly
_atom_site_disorder_group
Cd1 Cd 0.32055(4) 0.62136(3) 0.76181(2) 0.02571(12) Uani 1 1 d . . . . .
Cl2 Cl 0.83785(9) 0.48828(10) 0.51869(5) 0.02026(19) Uani 1 1 d . . . . .
Cl1 Cl 0.70424(12) 0.91450(9) 1.14785(5) 0.0246(2) Uani 1 1 d . . . . .
O2 O 0.4428(5) 0.6701(4) 0.6657(2) 0.0405(9) Uani 1 1 d . . . . .
N1 N 0.1968(4) 0.4656(4) 0.8134(2) 0.0286(8) Uani 1 1 d . . . . .
N2 N 0.0278(5) 0.3275(4) 0.8313(2) 0.0307(8) Uani 1 1 d . . . . .
O1 O 0.2982(5) 0.5004(4) 0.6482(2) 0.0429(9) Uani 1 1 d . . . . .
N5 N -0.2924(5) -0.0395(4) 0.5479(2) 0.0322(8) Uani 1 1 d . . . . .
N4 N -0.2357(6) 0.1190(5) 0.4771(3) 0.0402(10) Uani 1 1 d . . . . .
N3 N -0.4755(4) 0.4898(4) 0.7964(2) 0.0313(8) Uani 1 1 d . . . . .
N6 N 0.1059(5) -0.2752(5) 0.7107(2) 0.0358(9) Uani 1 1 d . . . . .
O3 O 0.3561(9) 0.7655(6) 0.8547(3) 0.0807(19) Uani 1 1 d . . . . .
C11 C -0.2324(5) 0.3375(5) 0.8110(3) 0.0285(9) Uani 1 1 d . . . . .
C8 C 0.6460(5) 0.4937(4) 0.5060(2) 0.0269(9) Uani 1 1 d . . . . .
C37 C -0.3533(5) -0.0753(5) 0.4764(3) 0.0306(10) Uani 1 1 d . . . . .
C6 C 0.4423(5) 0.5370(4) 0.5605(2) 0.0271(9) Uani 1 1 d . . . . .
C27 C -0.1557(6) -0.1691(5) 0.6468(3) 0.0340(10) Uani 1 1 d . . . . .
C32 C -0.3211(6) 0.0229(5) 0.4331(3) 0.0365(11) Uani 1 1 d . . . . .
C7 C 0.5882(5) 0.5301(5) 0.5660(2) 0.0284(9) Uani 1 1 d . . . . .
H7 H 0.648222 0.549899 0.610403 0.034 Uiso 1 1 calc R . . . .
C25 C -0.2246(6) 0.0770(5) 0.5428(3) 0.0361(11) Uani 1 1 d . . . . .
C00L C 0.0986(5) 0.3661(5) 0.8993(3) 0.0294(9) Uani 1 1 d . . . . .
C15 C -0.3615(6) 0.2860(5) 0.8220(3) 0.0333(10) Uani 1 1 d . . . . .
H15 H -0.368242 0.199646 0.834862 0.040 Uiso 1 1 calc R . . . .
C10 C -0.1052(6) 0.2509(5) 0.8176(3) 0.0337(10) Uani 1 1 d . . . . .
H10A H -0.104402 0.191479 0.857180 0.040 Uiso 1 1 calc R . . . .
H10B H -0.111880 0.199578 0.772932 0.040 Uiso 1 1 calc R . . . .
C26 C -0.2976(6) -0.1120(5) 0.6122(3) 0.0364(11) Uani 1 1 d . . . . .
H26A H -0.366837 -0.182100 0.599606 0.044 Uiso 1 1 calc R . . . .
H26B H -0.329199 -0.055178 0.647675 0.044 Uiso 1 1 calc R . . . .
C16 C 0.2044(5) 0.4520(5) 0.8878(3) 0.0293(9) Uani 1 1 d . . . . .
C28 C -0.0523(6) -0.1979(6) 0.6065(3) 0.0373(11) Uani 1 1 d . . . . .
H28 H -0.068729 -0.180482 0.557012 0.045 Uiso 1 1 calc R . . . .
C5 C 0.3888(6) 0.5727(5) 0.6294(3) 0.0310(10) Uani 1 1 d . . . . .
C9 C 0.0895(5) 0.3895(4) 0.7818(2) 0.0252(8) Uani 1 1 d . . . . .
C12 C -0.2291(6) 0.4679(5) 0.7941(3) 0.0342(10) Uani 1 1 d . . . . .
H12 H -0.145426 0.506625 0.787014 0.041 Uiso 1 1 calc R . . . .
C13 C -0.3522(6) 0.5404(5) 0.7878(3) 0.0340(10) Uani 1 1 d . . . . .
H13 H -0.348265 0.628074 0.777028 0.041 Uiso 1 1 calc R . . . .
C21 C 0.0397(6) 0.3643(5) 0.7022(3) 0.0312(9) Uani 1 1 d . . . . .
H21A H 0.071212 0.434892 0.675523 0.037 Uiso 1 1 calc R . . . .
H21B H -0.063158 0.361974 0.690909 0.037 Uiso 1 1 calc R . . . .
C29 C 0.0748(6) -0.2523(6) 0.6398(3) 0.0389(12) Uani 1 1 d . . . . .
H29 H 0.140822 -0.273630 0.611498 0.047 Uiso 1 1 calc R . . . .
C4 C 0.5862(6) 0.9639(5) 1.0630(3) 0.0343(10) Uani 1 1 d . . . . .
C23 C 0.0074(6) 0.1834(6) 0.6039(3) 0.0390(12) Uani 1 1 d . . . . .
H23A H 0.006602 0.248593 0.567154 0.047 Uiso 1 1 calc R . . . .
H23B H 0.052333 0.106329 0.588623 0.047 Uiso 1 1 calc R . . . .
C3 C 0.5664(7) 0.8816(5) 1.0035(3) 0.0407(12) Uani 1 1 d . . . . .
H3 H 0.611867 0.801821 1.006496 0.049 Uiso 1 1 calc R . . . .
C2 C 0.4801(7) 0.9158(5) 0.9395(3) 0.0407(12) Uani 1 1 d . . . . .
C24 C -0.1455(7) 0.1493(6) 0.6088(3) 0.0424(12) Uani 1 1 d . . . . .
H24A H -0.144540 0.096818 0.651261 0.051 Uiso 1 1 calc R . . . .
H24B H -0.195233 0.229012 0.615343 0.051 Uiso 1 1 calc R . . . .
C36 C -0.4338(6) -0.1839(5) 0.4468(3) 0.0395(12) Uani 1 1 d . . . . .
H36 H -0.455889 -0.249249 0.476378 0.047 Uiso 1 1 calc R . . . .
C14 C -0.4787(5) 0.3654(5) 0.8133(3) 0.0327(10) Uani 1 1 d . . . . .
H14 H -0.564276 0.329614 0.819729 0.039 Uiso 1 1 calc R . . . .
C20 C 0.0816(7) 0.3326(6) 0.9695(3) 0.0434(13) Uani 1 1 d . . . . .
H20 H 0.009475 0.276662 0.976688 0.052 Uiso 1 1 calc R . . . .
C33 C -0.3637(7) 0.0165(6) 0.3587(3) 0.0402(12) Uani 1 1 d . . . . .
H33 H -0.339882 0.082690 0.330046 0.048 Uiso 1 1 calc R . . . .
C22 C 0.0956(6) 0.2356(6) 0.6774(3) 0.0405(12) Uani 1 1 d . . . . .
H22A H 0.094236 0.171284 0.714413 0.049 Uiso 1 1 calc R . . . .
H22B H 0.193247 0.247963 0.672552 0.049 Uiso 1 1 calc R . . . .
C34 C -0.4428(6) -0.0906(6) 0.3269(3) 0.0415(12) Uani 1 1 d . . . . .
H34 H -0.471803 -0.097331 0.276520 0.050 Uiso 1 1 calc R . . . .
C35 C -0.4797(7) -0.1913(6) 0.3722(4) 0.0477(14) Uani 1 1 d . . . . .
H35 H -0.535047 -0.261892 0.351037 0.057 Uiso 1 1 calc R . . . .
C31 C -0.1230(7) -0.1940(7) 0.7199(3) 0.0447(14) Uani 1 1 d . . . . .
H31 H -0.188603 -0.176206 0.749032 0.054 Uiso 1 1 calc R . . . .
C17 C 0.3000(7) 0.5065(6) 0.9470(3) 0.0427(13) Uani 1 1 d . . . . .
H17 H 0.371786 0.563224 0.940380 0.051 Uiso 1 1 calc R . . . .
C30 C 0.0084(7) -0.2460(7) 0.7507(3) 0.0451(14) Uani 1 1 d . . . . .
H30 H 0.029177 -0.260860 0.800462 0.054 Uiso 1 1 calc R . . . .
C18 C 0.2834(9) 0.4723(8) 1.0169(3) 0.0585(18) Uani 1 1 d . . . . .
H18 H 0.345183 0.507623 1.057399 0.070 Uiso 1 1 calc R . . . .
C19 C 0.1777(9) 0.3873(8) 1.0271(3) 0.0555(17) Uani 1 1 d . . . . .
H19 H 0.171008 0.366328 1.074341 0.067 Uiso 1 1 calc R . . . .
O4 O 0.5662(10) 0.8135(7) 0.8437(3) 0.096(3) Uani 1 1 d . . . . .
C1 C 0.4716(12) 0.8260(6) 0.8719(4) 0.068(3) Uani 1 1 d . . . . .

loop_
_atom_site_aniso_label
_atom_site_aniso_U_11
_atom_site_aniso_U_22
_atom_site_aniso_U_33
_atom_site_aniso_U_23
_atom_site_aniso_U_13
_atom_site_aniso_U_12
Cd1 0.02740(19) 0.02714(17) 0.02246(17) -0.00410(11) 0.00514(11) 0.00094(11)
Cl2 0.0044(4) 0.0376(5) 0.0186(4) -0.0050(4) 0.0027(3) 0.0001(3)
Cl1 0.0376(6) 0.0185(4) 0.0126(4) 0.0023(3) -0.0078(3) 0.0047(4)
O2 0.060(3) 0.0345(18) 0.0288(18) -0.0017(14) 0.0122(17) 0.0027(17)
N1 0.029(2) 0.0333(19) 0.0241(18) -0.0017(15) 0.0071(14) -0.0035(15)
N2 0.029(2) 0.0306(19) 0.031(2) 0.0046(16) 0.0021(15) 0.0030(15)
O1 0.049(2) 0.049(2) 0.035(2) -0.0022(17) 0.0207(17) -0.0070(18)
N5 0.029(2) 0.032(2) 0.033(2) -0.0003(16) 0.0010(16) 0.0012(16)
N4 0.052(3) 0.033(2) 0.034(2) -0.0024(17) 0.007(2) -0.0118(19)
N3 0.022(2) 0.040(2) 0.031(2) -0.0011(17) 0.0032(15) 0.0014(16)
N6 0.038(2) 0.037(2) 0.031(2) 0.0012(17) 0.0023(17) 0.0083(18)
O3 0.119(6) 0.052(3) 0.056(3) -0.017(3) -0.014(3) -0.006(3)
C11 0.024(2) 0.031(2) 0.031(2) -0.0028(17) 0.0060(17) -0.0017(16)
C8 0.033(2) 0.0249(19) 0.025(2) 0.0019(16) 0.0102(17) 0.0026(16)
C37 0.029(2) 0.026(2) 0.034(2) -0.0030(18) -0.0010(18) 0.0080(17)
C6 0.037(3) 0.0238(19) 0.0228(19) -0.0035(16) 0.0124(17) -0.0008(17)
C27 0.035(3) 0.031(2) 0.034(2) -0.0015(19) 0.0029(19) 0.0012(19)
C32 0.040(3) 0.031(2) 0.038(3) -0.007(2) 0.006(2) -0.002(2)
C7 0.034(2) 0.031(2) 0.0214(19) -0.0006(16) 0.0075(17) 0.0023(18)
C25 0.035(3) 0.031(2) 0.041(3) -0.005(2) 0.004(2) -0.0012(19)
C00L 0.032(2) 0.034(2) 0.024(2) -0.0004(17) 0.0073(17) 0.0061(18)
C15 0.030(3) 0.030(2) 0.040(3) 0.0011(19) 0.008(2) -0.0064(18)
C10 0.029(2) 0.028(2) 0.045(3) 0.004(2) 0.009(2) 0.0020(18)
C26 0.032(3) 0.036(2) 0.042(3) 0.004(2) 0.010(2) 0.003(2)
C16 0.025(2) 0.037(2) 0.026(2) -0.0031(18) 0.0055(17) 0.0003(18)
C28 0.040(3) 0.050(3) 0.021(2) 0.002(2) 0.0025(18) 0.009(2)
C5 0.037(3) 0.034(2) 0.025(2) -0.0022(17) 0.0126(18) 0.0061(19)
C9 0.023(2) 0.028(2) 0.0243(19) -0.0008(16) 0.0045(15) 0.0008(16)
C12 0.034(3) 0.031(2) 0.039(3) 0.0024(19) 0.011(2) -0.0007(19)
C13 0.040(3) 0.029(2) 0.033(2) 0.0006(19) 0.008(2) -0.0006(19)
C21 0.032(2) 0.032(2) 0.026(2) -0.0044(18) -0.0012(17) -0.0012(18)
C29 0.041(3) 0.041(3) 0.037(3) 0.005(2) 0.012(2) 0.013(2)
C4 0.041(3) 0.029(2) 0.031(2) -0.0033(18) 0.005(2) -0.0004(19)
C23 0.033(3) 0.051(3) 0.033(2) -0.017(2) 0.007(2) 0.003(2)
C3 0.057(4) 0.029(2) 0.035(3) -0.009(2) 0.009(2) 0.002(2)
C2 0.062(4) 0.027(2) 0.031(2) -0.0127(19) 0.004(2) 0.001(2)
C24 0.047(3) 0.045(3) 0.034(3) -0.013(2) 0.007(2) -0.011(2)
C36 0.037(3) 0.028(2) 0.051(3) 0.001(2) 0.001(2) -0.0007(19)
C14 0.025(2) 0.039(2) 0.036(2) -0.007(2) 0.0120(19) -0.0055(18)
C20 0.052(4) 0.048(3) 0.034(3) 0.009(2) 0.018(2) 0.004(3)
C33 0.044(3) 0.035(3) 0.040(3) -0.003(2) 0.005(2) 0.000(2)
C22 0.036(3) 0.048(3) 0.034(3) -0.008(2) -0.001(2) 0.011(2)
C34 0.039(3) 0.045(3) 0.036(3) -0.015(2) -0.002(2) 0.005(2)
C35 0.047(3) 0.031(2) 0.058(4) -0.012(2) -0.004(3) -0.002(2)
C31 0.040(3) 0.060(4) 0.037(3) 0.006(3) 0.014(2) 0.019(3)
C17 0.051(3) 0.048(3) 0.025(2) -0.005(2) -0.001(2) -0.005(2)
C30 0.045(3) 0.064(4) 0.027(2) 0.009(2) 0.008(2) 0.019(3)
C18 0.075(5) 0.069(4) 0.025(3) -0.013(3) -0.003(3) -0.007(4)
C19 0.073(5) 0.070(4) 0.024(3) 0.004(3) 0.012(3) 0.001(4)
O4 0.159(7) 0.082(4) 0.052(3) -0.029(3) 0.037(4) 0.036(5)
C1 0.130(8) 0.033(3) 0.028(3) -0.010(2) -0.014(4) 0.017(4)

loop_
_atom_type_symbol
_atom_type_description
_atom_type_scat_dispersion_real
_atom_type_scat_dispersion_imag
_atom_type_scat_source
C C 0.0033 0.0016 'International Tables Vol C Tables 4.2.6.8 and 6.1.1.4'
H H 0.0000 0.0000 'International Tables Vol C Tables 4.2.6.8 and 6.1.1.4'
Cd Cd -0.8075 1.2024 'International Tables Vol C Tables 4.2.6.8 and 6.1.1.4'
Cl Cl 0.1484 0.1585 'International Tables Vol C Tables 4.2.6.8 and 6.1.1.4'
N N 0.0061 0.0033 'International Tables Vol C Tables 4.2.6.8 and 6.1.1.4'
O O 0.0106 0.0060 'International Tables Vol C Tables 4.2.6.8 and 6.1.1.4'

loop_
_geom_angle_atom_site_label_1
_geom_angle_atom_site_label_2
_geom_angle_atom_site_label_3
_geom_angle
_geom_angle_site_symmetry_1
_geom_angle_site_symmetry_3
_geom_angle_publ_flag
O2 Cd1 O1 54.44(14) . . ?
O2 Cd1 C5 27.23(15) . . ?
N1 Cd1 O2 146.49(14) . . ?
N1 Cd1 O1 93.46(14) . . ?
N1 Cd1 N3 87.02(15) . 1_655 ?
N1 Cd1 N6 90.66(16) . 1_565 ?
N1 Cd1 C5 119.96(15) . . ?
O1 Cd1 C5 27.25(15) . . ?
N3 Cd1 O2 80.24(15) 1_655 . ?
N3 Cd1 O1 82.87(15) 1_655 . ?
N3 Cd1 C5 79.38(15) 1_655 . ?
N6 Cd1 O2 96.56(16) 1_565 . ?
N6 Cd1 O1 87.55(16) 1_565 . ?
N6 Cd1 N3 169.98(15) 1_565 1_655 ?
N6 Cd1 C5 93.40(15) 1_565 . ?
O3 Cd1 O2 114.9(2) . . ?
O3 Cd1 N1 97.8(2) . . ?
O3 Cd1 O1 168.5(2) . . ?
O3 Cd1 N3 100.0(2) . 1_655 ?
O3 Cd1 N6 90.0(2) . 1_565 ?
O3 Cd1 C5 142.0(2) . . ?
C5 O2 Cd1 91.2(3) . . ?
C16 N1 Cd1 124.9(3) . . ?
C9 N1 Cd1 129.1(3) . . ?
C9 N1 C16 104.9(4) . . ?
C00L N2 C10 123.8(4) . . ?
C9 N2 C00L 107.6(4) . . ?
C9 N2 C10 127.9(4) . . ?
C5 O1 Cd1 90.5(3) . . ?
C37 N5 C26 126.8(5) . . ?
C25 N5 C37 104.8(4) . . ?
C25 N5 C26 128.4(5) . . ?
C25 N4 C32 103.9(5) . . ?
C13 N3 Cd1 116.7(3) . 1_455 ?
C14 N3 Cd1 124.7(3) . 1_455 ?
C14 N3 C13 117.8(4) . . ?
C29 N6 Cd1 120.0(4) . 1_545 ?
C29 N6 C30 118.1(5) . . ?
C30 N6 Cd1 121.8(3) . 1_545 ?
C1 O3 Cd1 120.2(6) . . ?
C15 C11 C10 119.6(4) . . ?
C12 C11 C15 117.3(5) . . ?
C12 C11 C10 123.1(5) . . ?
C6 C8 Cl2 122.2(3) 2_666 . ?
C6 C8 C7 120.2(4) 2_666 . ?
C7 C8 Cl2 117.6(4) . . ?
N5 C37 C36 131.7(5) . . ?
C32 C37 N5 106.7(4) . . ?
C32 C37 C36 121.6(5) . . ?
C8 C6 C7 118.9(4) 2_666 . ?
C8 C6 C5 123.7(4) 2_666 . ?
C7 C6 C5 117.3(4) . . ?
C28 C27 C26 122.1(5) . . ?
C31 C27 C26 121.1(5) . . ?
C31 C27 C28 116.8(5) . . ?
C37 C32 N4 109.6(5) . . ?
C33 C32 N4 128.9(5) . . ?
C33 C32 C37 121.5(5) . . ?
C8 C7 H7 119.5 . . ?
C6 C7 C8 121.0(4) . . ?
C6 C7 H7 119.5 . . ?
N5 C25 C24 121.8(5) . . ?
N4 C25 N5 115.1(5) . . ?
N4 C25 C24 123.2(5) . . ?
N2 C00L C16 105.5(4) . . ?
N2 C00L C20 132.1(5) . . ?
C16 C00L C20 122.4(5) . . ?
C11 C15 H15 120.5 . . ?
C14 C15 C11 119.1(5) . . ?
C14 C15 H15 120.5 . . ?
N2 C10 C11 111.4(4) . . ?
N2 C10 H10A 109.3 . . ?
N2 C10 H10B 109.3 . . ?
C11 C10 H10A 109.3 . . ?
C11 C10 H10B 109.3 . . ?
H10A C10 H10B 108.0 . . ?
N5 C26 C27 113.2(4) . . ?
N5 C26 H26A 108.9 . . ?
N5 C26 H26B 108.9 . . ?
C27 C26 H26A 108.9 . . ?
C27 C26 H26B 108.9 . . ?
H26A C26 H26B 107.8 . . ?
N1 C16 C00L 109.8(4) . . ?
N1 C16 C17 130.1(5) . . ?
C00L C16 C17 120.1(5) . . ?
C27 C28 H28 119.8 . . ?
C29 C28 C27 120.3(5) . . ?
C29 C28 H28 119.8 . . ?
O2 C5 Cd1 61.5(3) . . ?
O2 C5 O1 123.6(5) . . ?
O2 C5 C6 117.7(5) . . ?
O1 C5 Cd1 62.2(3) . . ?
O1 C5 C6 118.6(5) . . ?
C6 C5 Cd1 173.1(4) . . ?
N1 C9 N2 112.3(4) . . ?
N1 C9 C21 126.9(4) . . ?
N2 C9 C21 120.8(4) . . ?
C11 C12 H12 120.3 . . ?
C11 C12 C13 119.4(5) . . ?
C13 C12 H12 120.3 . . ?
N3 C13 C12 123.0(5) . . ?
N3 C13 H13 118.5 . . ?
C12 C13 H13 118.5 . . ?
C9 C21 H21A 109.3 . . ?
C9 C21 H21B 109.3 . . ?
C9 C21 C22 111.7(4) . . ?
H21A C21 H21B 107.9 . . ?
C22 C21 H21A 109.3 . . ?
C22 C21 H21B 109.3 . . ?
N6 C29 C28 122.4(5) . . ?
N6 C29 H29 118.8 . . ?
C28 C29 H29 118.8 . . ?
C3 C4 Cl1 119.0(4) . . ?
C3 C4 C2 121.4(5) . 2_677 ?
C2 C4 Cl1 119.6(4) 2_677 . ?
H23A C23 H23B 107.8 . . ?
C24 C23 H23A 109.1 . . ?
C24 C23 H23B 109.1 . . ?
C24 C23 C22 112.4(5) . . ?
C22 C23 H23A 109.1 . . ?
C22 C23 H23B 109.1 . . ?
C4 C3 H3 119.8 . . ?
C4 C3 C2 120.4(5) . . ?
C2 C3 H3 119.8 . . ?
C4 C2 C1 122.8(5) 2_677 . ?
C3 C2 C4 118.2(5) . 2_677 ?
C3 C2 C1 118.7(5) . . ?
C25 C24 C23 113.2(5) . . ?
C25 C24 H24A 108.9 . . ?
C25 C24 H24B 108.9 . . ?
C23 C24 H24A 108.9 . . ?
C23 C24 H24B 108.9 . . ?
H24A C24 H24B 107.8 . . ?
C37 C36 H36 121.1 . . ?
C35 C36 C37 117.9(5) . . ?
C35 C36 H36 121.1 . . ?
N3 C14 C15 123.4(5) . . ?
N3 C14 H14 118.3 . . ?
C15 C14 H14 118.3 . . ?
C00L C20 H20 121.8 . . ?
C19 C20 C00L 116.3(6) . . ?
C19 C20 H20 121.8 . . ?
C32 C33 H33 120.6 . . ?
C32 C33 C34 118.8(6) . . ?
C34 C33 H33 120.6 . . ?
C21 C22 C23 112.6(4) . . ?
C21 C22 H22A 109.1 . . ?
C21 C22 H22B 109.1 . . ?
C23 C22 H22A 109.1 . . ?
C23 C22 H22B 109.1 . . ?
H22A C22 H22B 107.8 . . ?
C33 C34 H34 120.1 . . ?
C33 C34 C35 119.7(5) . . ?
C35 C34 H34 120.1 . . ?
C36 C35 C34 120.5(5) . . ?
C36 C35 H35 119.7 . . ?
C34 C35 H35 119.7 . . ?
C27 C31 H31 119.9 . . ?
C27 C31 C30 120.2(5) . . ?
C30 C31 H31 119.9 . . ?
C16 C17 H17 121.3 . . ?
C16 C17 C18 117.4(6) . . ?
C18 C17 H17 121.3 . . ?
N6 C30 C31 122.2(5) . . ?
N6 C30 H30 118.9 . . ?
C31 C30 H30 118.9 . . ?
C17 C18 H18 119.2 . . ?
C19 C18 C17 121.6(6) . . ?
C19 C18 H18 119.2 . . ?
C20 C19 C18 122.2(6) . . ?
C20 C19 H19 118.9 . . ?
C18 C19 H19 118.9 . . ?
O3 C1 C2 113.0(9) . . ?
O4 C1 O3 125.2(7) . . ?
O4 C1 C2 121.7(9) . . ?

loop_
_geom_bond_atom_site_label_1
_geom_bond_atom_site_label_2
_geom_bond_distance
_geom_bond_site_symmetry_2
_geom_bond_publ_flag
Cd1 O2 2.398(4) . ?
Cd1 N1 2.327(4) . ?
Cd1 O1 2.413(4) . ?
Cd1 N3 2.383(4) 1_655 ?
Cd1 N6 2.368(4) 1_565 ?
Cd1 O3 2.233(5) . ?
Cd1 C5 2.727(5) . ?
Cl2 C8 1.816(5) . ?
Cl1 C4 1.844(5) . ?
O2 C5 1.248(7) . ?
N1 C16 1.390(6) . ?
N1 C9 1.323(6) . ?
N2 C00L 1.368(6) . ?
N2 C10 1.473(7) . ?
N2 C9 1.363(6) . ?
O1 C5 1.249(7) . ?
N5 C37 1.392(7) . ?
N5 C25 1.374(7) . ?
N5 C26 1.439(7) . ?
N4 C32 1.418(7) . ?
N4 C25 1.297(7) . ?
N3 C13 1.333(7) . ?
N3 C14 1.326(7) . ?
N6 C29 1.329(7) . ?
N6 C30 1.343(7) . ?
O3 C1 1.251(13) . ?
C11 C15 1.401(7) . ?
C11 C10 1.507(7) . ?
C11 C12 1.386(7) . ?
C8 C6 1.389(7) 2_666 ?
C8 C7 1.396(6) . ?
C37 C32 1.380(8) . ?
C37 C36 1.394(7) . ?
C6 C7 1.390(7) . ?
C6 C5 1.521(6) . ?
C27 C26 1.519(8) . ?
C27 C28 1.394(8) . ?
C27 C31 1.372(8) . ?
C32 C33 1.372(8) . ?
C7 H7 0.9300 . ?
C25 C24 1.495(8) . ?
C00L C16 1.395(7) . ?
C00L C20 1.406(7) . ?
C15 H15 0.9300 . ?
C15 C14 1.383(7) . ?
C10 H10A 0.9700 . ?
C10 H10B 0.9700 . ?
C26 H26A 0.9700 . ?
C26 H26B 0.9700 . ?
C16 C17 1.396(7) . ?
C28 H28 0.9300 . ?
C28 C29 1.386(8) . ?
C9 C21 1.490(6) . ?
C12 H12 0.9300 . ?
C12 C13 1.391(7) . ?
C13 H13 0.9300 . ?
C21 H21A 0.9700 . ?
C21 H21B 0.9700 . ?
C21 C22 1.530(8) . ?
C29 H29 0.9300 . ?
C4 C3 1.365(7) . ?
C4 C2 1.393(7) 2_677 ?
C23 H23A 0.9700 . ?
C23 H23B 0.9700 . ?
C23 C24 1.532(9) . ?
C23 C22 1.549(8) . ?
C3 H3 0.9300 . ?
C3 C2 1.370(8) . ?
C2 C1 1.540(8) . ?
C24 H24A 0.9700 . ?
C24 H24B 0.9700 . ?
C36 H36 0.9300 . ?
C36 C35 1.378(9) . ?
C14 H14 0.9300 . ?
C20 H20 0.9300 . ?
C20 C19 1.380(10) . ?
C33 H33 0.9300 . ?
C33 C34 1.387(8) . ?
C22 H22A 0.9700 . ?
C22 H22B 0.9700 . ?
C34 H34 0.9300 . ?
C34 C35 1.439(10) . ?
C35 H35 0.9300 . ?
C31 H31 0.9300 . ?
C31 C30 1.397(8) . ?
C17 H17 0.9300 . ?
C17 C18 1.402(9) . ?
C30 H30 0.9300 . ?
C18 H18 0.9300 . ?
C18 C19 1.380(12) . ?
C19 H19 0.9300 . ?
O4 C1 1.148(13) . ?
